data_2237058
loop_
_publ_author_name
'Baranowska, Katarzyna'
'Bulman, Mateusz'
'Do\/lega, Anna'

_publ_section_title
;
 (1<i>H</i>-Pyrazole-\k<i>N</i>)bis(tri-<i>tert</i>-butoxysilanethiolato-\k^2^<i>O</i>,<i>S</i>)cadmium
;
_journal_coeditor_code VN2060
_journal_issue 12
_journal_name_full 'Acta Crystallographica Section E'
_journal_page_first m1515
_journal_paper_doi 10.1107/S1600536812047186
_journal_volume 68
_journal_year 2012
_chemical_formula_iupac '[Cd (C12 H27 O3 S Si)2 (C3 H4 N2)]'
_chemical_formula_moiety 'C27 H58 Cd1 N2 O6 S2 Si2'
_chemical_formula_sum 'C27 H58 Cd N2 O6 S2 Si2'
_chemical_formula_weight 739.45
_chemical_name_systematic
;
(1<i>H</i>-Pyrazole-\k<i>N</i>)bis(tri-<i>tert</i>-butoxysilanethiolato-
\k^2^<i>O</i>,<i>S</i>)cadmium
;
_space_group_IT_number 2
_symmetry_cell_setting triclinic
_symmetry_space_group_name_Hall '-P 1'
_symmetry_space_group_name_H-M 'P -1'
_atom_sites_solution_hydrogens geom
_atom_sites_solution_primary direct
_atom_sites_solution_secondary difmap
_audit_conform_dict_name cif_core.dic
_audit_conform_dict_version 2.4
_audit_creation_method 'WinGX routine CIF_UPDATE'
_cell_angle_alpha 109.098(3)
_cell_angle_beta 92.905(3)
_cell_angle_gamma 96.050(3)
_cell_formula_units_Z 2
_cell_length_a 9.4445(4)
_cell_length_b 12.7322(4)
_cell_length_c 16.9153(5)
_cell_measurement_reflns_used 7717
_cell_measurement_temperature 120(2)
_cell_measurement_theta_max 28.7251
_cell_measurement_theta_min 2.4187
_cell_volume 1903.53(12)
_computing_cell_refinement 'CrysAlisPRO (Agilent,  2010)'
_computing_data_collection 'CrysAlisPRO (Agilent,  2010)'
_computing_data_reduction 'CrysAlisPRO (Agilent,  2010)'
_computing_molecular_graphics 'Ortep-3 for Windows (Farrugia, 2012)'
_computing_publication_material 'WinGX  (Farrugia, 2012)'
_computing_structure_refinement 'SHELXL97 (Sheldrick, 2008)'
_computing_structure_solution 'SUPERFLIP (Palatinus & Chapuis, 2007)'
_diffrn_ambient_temperature 120(2)
_diffrn_detector_area_resol_mean 8.1883
_diffrn_measured_fraction_theta_full 0.999
_diffrn_measured_fraction_theta_max 0.999
_diffrn_measurement_device_type 'Agilent Xcalibur Sapphire2'
_diffrn_measurement_method '\w scans'
_diffrn_radiation_monochromator graphite
_diffrn_radiation_type MoK\a
_diffrn_radiation_wavelength 0.71073
_diffrn_reflns_av_R_equivalents 0.0251
_diffrn_reflns_limit_h_max 9
_diffrn_reflns_limit_h_min -11
_diffrn_reflns_limit_k_max 13
_diffrn_reflns_limit_k_min -15
_diffrn_reflns_limit_l_max 20
_diffrn_reflns_limit_l_min -16
_diffrn_reflns_number 11378
_diffrn_reflns_theta_full 25.5
_diffrn_reflns_theta_max 25.5
_diffrn_reflns_theta_min 2.42
_exptl_absorpt_coefficient_mu 0.782
_exptl_absorpt_correction_type none
_exptl_crystal_colour colourless
_exptl_crystal_density_diffrn 1.29
_exptl_crystal_density_method 'not measured'
_exptl_crystal_description prism
_exptl_crystal_F_000 780
_exptl_crystal_size_max 0.2
_exptl_crystal_size_mid 0.18
_exptl_crystal_size_min 0.08
_refine_diff_density_max 1.111
_refine_diff_density_min -0.652
_refine_ls_extinction_method none
_refine_ls_goodness_of_fit_ref 1.058
_refine_ls_hydrogen_treatment mixed
_refine_ls_matrix_type full
_refine_ls_number_parameters 414
_refine_ls_number_reflns 7083
_refine_ls_number_restraints 0
_refine_ls_restrained_S_all 1.058
_refine_ls_R_factor_all 0.0495
_refine_ls_R_factor_gt 0.039
_refine_ls_shift/su_max 0.002
_refine_ls_shift/su_mean 0
_refine_ls_structure_factor_coef Fsqd
_refine_ls_weighting_details 'calc w=1/[\s^2^(Fo^2^)+(0.0596P)^2^+0.7954P] where P=(Fo^2^+2Fc^2^)/3'
_refine_ls_weighting_scheme calc
_refine_ls_wR_factor_gt 0.097
_refine_ls_wR_factor_ref 0.1027
_reflns_number_gt 5935
_reflns_number_total 7083
_reflns_threshold_expression >2\s(I)
_cod_data_source_file vn2060.cif
_cod_data_source_block I
_cod_database_code 2237058
_cod_database_fobs_code 2237058

loop_
_symmetry_equiv_pos_as_xyz
'x, y, z'
'-x, -y, -z'

loop_
_atom_site_type_symbol
_atom_site_label
_atom_site_fract_x
_atom_site_fract_y
_atom_site_fract_z
_atom_site_U_iso_or_equiv
_atom_site_adp_type
_atom_site_calc_flag
_atom_site_refinement_flags
_atom_site_occupancy
_atom_site_symmetry_multiplicity
_atom_site_disorder_assembly
_atom_site_disorder_group
Cd Cd1 0.05597(2) 0.985121(18) 0.753064(14) 0.02601(9) Uani d . 1 1 . .
S S1 -0.17784(8) 0.90765(6) 0.77929(5) 0.02601(18) Uani d . 1 1 . .
S S2 0.17728(9) 1.12410(7) 0.69927(5) 0.03058(19) Uani d . 1 1 . .
Si Si1 -0.18559(8) 0.78496(7) 0.66080(5) 0.02040(18) Uani d . 1 1 . .
Si Si2 0.24411(9) 1.22389(7) 0.82244(5) 0.02248(19) Uani d . 1 1 . .
O O1 -0.0244(2) 0.80690(17) 0.63028(13) 0.0253(5) Uani d . 1 1 . .
O O2 -0.3100(2) 0.78779(17) 0.59191(13) 0.0259(5) Uani d . 1 1 . .
O O3 -0.2048(2) 0.65667(17) 0.66108(13) 0.0267(5) Uani d . 1 1 A .
O O4 0.1418(2) 1.17162(17) 0.88070(12) 0.0240(4) Uani d . 1 1 . .
O O5 0.4076(2) 1.21018(17) 0.85339(13) 0.0242(5) Uani d . 1 1 . .
O O6 0.2425(2) 1.35733(17) 0.84233(14) 0.0290(5) Uani d . 1 1 . .
N N1 0.2364(3) 0.9134(2) 0.80682(16) 0.0269(6) Uani d . 1 1 . .
C C1 0.0478(4) 0.7388(3) 0.5607(2) 0.0313(7) Uani d . 1 1 . .
C C2 0.1289(4) 0.8205(3) 0.5257(2) 0.0390(8) Uani d . 1 1 . .
H H2A 0.0609 0.8563 0.5007 0.058 Uiso calc R 1 1 . .
H H2B 0.1879 0.7801 0.4828 0.058 Uiso calc R 1 1 . .
H H2C 0.1904 0.8779 0.5712 0.058 Uiso calc R 1 1 . .
C C3 -0.0607(4) 0.6570(3) 0.4925(2) 0.0508(10) Uani d . 1 1 . .
H H3A -0.1168 0.6074 0.5164 0.076 Uiso calc R 1 1 . .
H H3B -0.0102 0.6121 0.4467 0.076 Uiso calc R 1 1 . .
H H3C -0.1246 0.6991 0.4708 0.076 Uiso calc R 1 1 . .
C C4 0.1481(5) 0.6780(3) 0.5976(3) 0.0474(10) Uani d . 1 1 . .
H H4A 0.2158 0.7328 0.6411 0.071 Uiso calc R 1 1 . .
H H4B 0.2008 0.6326 0.5531 0.071 Uiso calc R 1 1 . .
H H4C 0.0926 0.6292 0.6223 0.071 Uiso calc R 1 1 . .
C C5 -0.3699(3) 0.8759(3) 0.5702(2) 0.0301(7) Uani d . 1 1 . .
C C6 -0.2526(4) 0.9692(3) 0.5720(3) 0.0485(10) Uani d . 1 1 . .
H H6A -0.21 1.007 0.6298 0.073 Uiso calc R 1 1 . .
H H6B -0.2938 1.0236 0.551 0.073 Uiso calc R 1 1 . .
H H6C -0.1786 0.937 0.5363 0.073 Uiso calc R 1 1 . .
C C7 -0.4433(4) 0.8186(3) 0.4815(2) 0.0470(10) Uani d . 1 1 . .
H H7A -0.3714 0.792 0.4424 0.07 Uiso calc R 1 1 . .
H H7B -0.4939 0.8721 0.4644 0.07 Uiso calc R 1 1 . .
H H7C -0.5118 0.7548 0.4808 0.07 Uiso calc R 1 1 . .
C C8 -0.4792(4) 0.9197(3) 0.6309(2) 0.0377(8) Uani d . 1 1 . .
H H8A -0.5509 0.8575 0.6297 0.057 Uiso calc R 1 1 . .
H H8B -0.5262 0.9755 0.6146 0.057 Uiso calc R 1 1 . .
H H8C -0.4315 0.9544 0.6878 0.057 Uiso calc R 1 1 . .
C C9 -0.3262(4) 0.5875(3) 0.6738(2) 0.0329(8) Uani d . 1 1 . .
C C10 -0.4222(8) 0.6548(6) 0.7331(5) 0.043(2) Uani d P 0.534(6) 1 A 1
H H10A -0.371 0.6883 0.7892 0.064 Uiso calc PR 0.534(6) 1 A 1
H H10B -0.5076 0.6057 0.7359 0.064 Uiso calc PR 0.534(6) 1 A 1
H H10C -0.4505 0.7142 0.7131 0.064 Uiso calc PR 0.534(6) 1 A 1
C C11 -0.4105(8) 0.5393(5) 0.5828(4) 0.0407(19) Uani d P 0.534(6) 1 A 1
H H11A -0.436 0.6015 0.5653 0.061 Uiso calc PR 0.534(6) 1 A 1
H H11B -0.4977 0.4911 0.5844 0.061 Uiso calc PR 0.534(6) 1 A 1
H H11C -0.3497 0.4954 0.5427 0.061 Uiso calc PR 0.534(6) 1 A 1
C C12 -0.2692(10) 0.4985(7) 0.6966(7) 0.068(3) Uani d P 0.534(6) 1 A 1
H H12A -0.2071 0.4613 0.6543 0.101 Uiso calc PR 0.534(6) 1 A 1
H H12B -0.3482 0.4437 0.6994 0.101 Uiso calc PR 0.534(6) 1 A 1
H H12C -0.2139 0.5304 0.7515 0.101 Uiso calc PR 0.534(6) 1 A 1
C C10A -0.4682(8) 0.6233(7) 0.6616(5) 0.042(2) Uani d P 0.466(6) 1 A 2
H H10D -0.4641 0.704 0.6911 0.064 Uiso calc PR 0.466(6) 1 A 2
H H10E -0.5403 0.5825 0.6842 0.064 Uiso calc PR 0.466(6) 1 A 2
H H10F -0.4938 0.6069 0.6015 0.064 Uiso calc PR 0.466(6) 1 A 2
C C11A -0.3166(11) 0.4659(6) 0.6230(5) 0.047(2) Uani d P 0.466(6) 1 A 2
H H11D -0.333 0.4547 0.563 0.07 Uiso calc PR 0.466(6) 1 A 2
H H11E -0.3891 0.4171 0.6386 0.07 Uiso calc PR 0.466(6) 1 A 2
H H11F -0.2214 0.4475 0.6348 0.07 Uiso calc PR 0.466(6) 1 A 2
C C12A -0.3010(10) 0.5984(6) 0.7706(4) 0.041(2) Uani d P 0.466(6) 1 A 2
H H12D -0.2174 0.5623 0.7787 0.062 Uiso calc PR 0.466(6) 1 A 2
H H12E -0.3856 0.5617 0.7869 0.062 Uiso calc PR 0.466(6) 1 A 2
H H12F -0.2847 0.6778 0.8053 0.062 Uiso calc PR 0.466(6) 1 A 2
C C13 0.1443(4) 1.1983(3) 0.97162(19) 0.0288(7) Uani d . 1 1 . .
C C14 0.2531(4) 1.1374(3) 1.0014(2) 0.0401(9) Uani d . 1 1 . .
H H14A 0.2298 1.0565 0.9723 0.06 Uiso calc R 1 1 . .
H H14B 0.2515 1.1535 1.0621 0.06 Uiso calc R 1 1 . .
H H14C 0.3486 1.1627 0.9892 0.06 Uiso calc R 1 1 . .
C C15 0.1815(6) 1.3247(3) 1.0166(2) 0.0560(12) Uani d . 1 1 . .
H H15A 0.179 1.3414 1.0773 0.084 Uiso calc R 1 1 . .
H H15B 0.1119 1.3643 0.9966 0.084 Uiso calc R 1 1 . .
H H15C 0.2775 1.3492 1.0047 0.084 Uiso calc R 1 1 . .
C C16 -0.0053(4) 1.1580(4) 0.9872(2) 0.0496(10) Uani d . 1 1 . .
H H16A -0.0314 1.0791 0.9525 0.074 Uiso calc R 1 1 . .
H H16B -0.0733 1.2032 0.9725 0.074 Uiso calc R 1 1 . .
H H16C -0.0078 1.1656 1.0467 0.074 Uiso calc R 1 1 . .
C C17 0.5467(3) 1.2632(3) 0.8437(2) 0.0283(7) Uani d . 1 1 . .
C C18 0.6535(4) 1.1934(3) 0.8649(3) 0.0432(9) Uani d . 1 1 . .
H H18A 0.6378 1.1176 0.8236 0.065 Uiso calc R 1 1 . .
H H18B 0.641 1.1896 0.9211 0.065 Uiso calc R 1 1 . .
H H18C 0.7508 1.2279 0.8637 0.065 Uiso calc R 1 1 . .
C C19 0.5714(4) 1.3828(3) 0.9049(3) 0.0458(9) Uani d . 1 1 . .
H H19A 0.6643 1.4194 0.8979 0.069 Uiso calc R 1 1 . .
H H19B 0.5704 1.3817 0.9625 0.069 Uiso calc R 1 1 . .
H H19C 0.4956 1.4242 0.8936 0.069 Uiso calc R 1 1 . .
C C20 0.5536(4) 1.2608(3) 0.7534(2) 0.0412(9) Uani d . 1 1 . .
H H20A 0.5294 1.1836 0.7151 0.062 Uiso calc R 1 1 . .
H H20B 0.6505 1.2899 0.7459 0.062 Uiso calc R 1 1 . .
H H20C 0.4854 1.3076 0.7411 0.062 Uiso calc R 1 1 . .
C C21 0.1447(4) 1.4231(3) 0.8169(3) 0.0405(9) Uani d . 1 1 . .
C C22 0.1711(5) 1.5389(3) 0.8845(3) 0.0542(11) Uani d . 1 1 . .
H H22A 0.1517 1.532 0.9391 0.081 Uiso calc R 1 1 . .
H H22B 0.1077 1.5879 0.8709 0.081 Uiso calc R 1 1 . .
H H22C 0.2709 1.5709 0.8869 0.081 Uiso calc R 1 1 . .
C C23 0.1803(6) 1.4289(4) 0.7328(3) 0.0647(13) Uani d . 1 1 . .
H H23A 0.2823 1.4555 0.7355 0.097 Uiso calc R 1 1 . .
H H23B 0.1235 1.4809 0.7178 0.097 Uiso calc R 1 1 . .
H H23C 0.1584 1.3542 0.6903 0.097 Uiso calc R 1 1 . .
C C24 -0.0101(4) 1.3714(4) 0.8152(4) 0.0636(14) Uani d . 1 1 . .
H H24A -0.0282 1.2984 0.7704 0.095 Uiso calc R 1 1 . .
H H24B -0.0756 1.4211 0.8047 0.095 Uiso calc R 1 1 . .
H H24C -0.0253 1.3615 0.8693 0.095 Uiso calc R 1 1 . .
N N2 0.3708(3) 0.9677(2) 0.82922(17) 0.0279(6) Uani d . 1 1 . .
C C25 0.2363(4) 0.8215(3) 0.8284(2) 0.0345(8) Uani d . 1 1 . .
H H25 0.1562 0.7658 0.8195 0.041 Uiso calc R 1 1 . .
C C27 0.4531(4) 0.9137(3) 0.8654(2) 0.0371(8) Uani d . 1 1 . .
H H27 0.5506 0.9367 0.8866 0.045 Uiso calc R 1 1 . .
C C26 0.3699(4) 0.8187(3) 0.8660(2) 0.0433(9) Uani d . 1 1 . .
H H26 0.3976 0.763 0.8875 0.052 Uiso calc R 1 1 . .
H H2 0.386(5) 1.033(3) 0.828(2) 0.049(12) Uiso d . 1 1 . .

loop_
_atom_site_aniso_label
_atom_site_aniso_U_11
_atom_site_aniso_U_22
_atom_site_aniso_U_33
_atom_site_aniso_U_12
_atom_site_aniso_U_13
_atom_site_aniso_U_23
Cd1 0.02004(13) 0.02765(14) 0.03054(14) -0.00224(9) -0.00191(9) 0.01224(10)
S1 0.0216(4) 0.0287(4) 0.0268(4) 0.0005(3) 0.0043(3) 0.0086(3)
S2 0.0315(4) 0.0341(4) 0.0266(4) -0.0069(4) -0.0033(3) 0.0150(3)
Si1 0.0154(4) 0.0220(4) 0.0259(4) 0.0007(3) 0.0014(3) 0.0115(3)
Si2 0.0189(4) 0.0235(4) 0.0275(4) -0.0002(3) -0.0005(3) 0.0131(4)
O1 0.0174(11) 0.0269(11) 0.0283(11) 0.0002(9) 0.0038(9) 0.0056(9)
O2 0.0240(11) 0.0239(11) 0.0323(11) 0.0006(9) -0.0039(9) 0.0146(9)
O3 0.0234(11) 0.0243(11) 0.0370(12) 0.0017(9) 0.0011(9) 0.0169(10)
O4 0.0195(11) 0.0291(11) 0.0258(11) 0.0003(9) 0.0018(9) 0.0135(9)
O5 0.0178(11) 0.0269(11) 0.0314(11) 0.0009(9) 0.0009(9) 0.0153(9)
O6 0.0236(12) 0.0274(11) 0.0406(13) 0.0015(9) 0.0004(10) 0.0183(10)
N1 0.0236(14) 0.0262(13) 0.0309(14) 0.0003(11) 0.0002(11) 0.0107(11)
C1 0.0248(17) 0.0340(17) 0.0304(17) 0.0031(14) 0.0074(14) 0.0042(14)
C2 0.035(2) 0.047(2) 0.0370(19) 0.0085(17) 0.0141(16) 0.0142(17)
C3 0.038(2) 0.054(2) 0.041(2) -0.0061(19) 0.0101(17) -0.0090(18)
C4 0.053(3) 0.039(2) 0.052(2) 0.0215(19) 0.0159(19) 0.0106(18)
C5 0.0244(17) 0.0327(17) 0.0406(19) 0.0054(14) -0.0014(14) 0.0225(15)
C6 0.032(2) 0.048(2) 0.086(3) 0.0041(17) 0.001(2) 0.051(2)
C7 0.047(2) 0.060(2) 0.041(2) 0.018(2) -0.0084(18) 0.0253(19)
C8 0.0254(18) 0.0387(19) 0.051(2) 0.0081(15) -0.0032(16) 0.0174(17)
C9 0.0361(19) 0.0244(16) 0.0384(19) -0.0038(14) 0.0042(15) 0.0131(15)
C10 0.040(4) 0.042(4) 0.045(5) -0.013(3) 0.011(3) 0.018(3)
C11 0.034(4) 0.031(3) 0.049(4) -0.014(3) -0.001(3) 0.008(3)
C12 0.071(6) 0.047(5) 0.109(9) 0.010(4) 0.012(6) 0.058(6)
C10A 0.034(4) 0.048(5) 0.050(5) -0.012(4) 0.009(4) 0.027(4)
C11A 0.084(7) 0.025(4) 0.025(4) -0.005(4) 0.011(4) 0.002(3)
C12A 0.078(6) 0.022(4) 0.022(4) -0.002(4) -0.002(4) 0.009(3)
C13 0.0302(18) 0.0324(17) 0.0252(16) 0.0038(14) 0.0044(13) 0.0114(14)
C14 0.041(2) 0.059(2) 0.0245(17) 0.0125(18) 0.0010(15) 0.0170(17)
C15 0.090(4) 0.036(2) 0.038(2) 0.009(2) 0.017(2) 0.0053(18)
C16 0.033(2) 0.082(3) 0.039(2) 0.000(2) 0.0078(17) 0.030(2)
C17 0.0173(15) 0.0312(17) 0.0366(18) -0.0024(13) -0.0003(13) 0.0139(14)
C18 0.0218(18) 0.044(2) 0.069(3) 0.0003(16) -0.0036(17) 0.029(2)
C19 0.030(2) 0.038(2) 0.058(2) -0.0063(16) -0.0026(18) 0.0054(18)
C20 0.0273(19) 0.057(2) 0.043(2) -0.0030(17) 0.0040(16) 0.0228(18)
C21 0.034(2) 0.0340(18) 0.062(2) 0.0080(16) -0.0054(17) 0.0276(18)
C22 0.053(3) 0.0282(19) 0.086(3) 0.0116(18) 0.002(2) 0.024(2)
C23 0.077(3) 0.063(3) 0.070(3) 0.009(3) -0.009(3) 0.047(3)
C24 0.027(2) 0.049(2) 0.124(4) 0.0074(19) -0.006(2) 0.042(3)
N2 0.0213(14) 0.0289(14) 0.0368(15) 0.0008(12) -0.0002(11) 0.0165(13)
C25 0.0345(19) 0.0308(17) 0.043(2) -0.0001(15) 0.0046(16) 0.0198(16)
C27 0.0251(18) 0.045(2) 0.048(2) 0.0105(16) -0.0010(15) 0.0238(17)
C26 0.043(2) 0.040(2) 0.061(2) 0.0089(17) 0.0015(18) 0.0344(19)

loop_
_atom_type_symbol
_atom_type_description
_atom_type_scat_dispersion_real
_atom_type_scat_dispersion_imag
_atom_type_scat_source
C C 0.0033 0.0016 'International Tables Vol C Tables 4.2.6.8 and 6.1.1.4'
H H 0 0 'International Tables Vol C Tables 4.2.6.8 and 6.1.1.4'
Cd Cd -0.8075 1.2024 'International Tables Vol C Tables 4.2.6.8 and 6.1.1.4'
N N 0.0061 0.0033 'International Tables Vol C Tables 4.2.6.8 and 6.1.1.4'
O O 0.0106 0.006 'International Tables Vol C Tables 4.2.6.8 and 6.1.1.4'
S S 0.1246 0.1234 'International Tables Vol C Tables 4.2.6.8 and 6.1.1.4'
Si Si 0.0817 0.0704 'International Tables Vol C Tables 4.2.6.8 and 6.1.1.4'

loop_
_geom_angle_atom_site_label_1
_geom_angle_atom_site_label_2
_geom_angle_atom_site_label_3
_geom_angle
N1 Cd1 O1 94.98(8)
N1 Cd1 O4 84.89(8)
N1 Cd1 S1 110.92(7)
N1 Cd1 S2 105.14(7)
O1 Cd1 O4 179.52(6)
S1 Cd1 O1 72.84(5)
S1 Cd1 O4 107.64(5)
S2 Cd1 O1 108.45(5)
S2 Cd1 O4 71.15(5)
S1 Cd1 S2 143.70(3)
N1 Cd1 Si1 107.76(7)
S1 Cd1 Si1 41.51(2)
S2 Cd1 Si1 128.78(2)
O1 Cd1 Si1 31.56(5)
O4 Cd1 Si1 148.91(5)
Si1 S1 Cd1 87.75(3)
Si2 S2 Cd1 88.70(4)
O2 Si1 O3 105.07(11)
O2 Si1 O1 111.27(11)
O3 Si1 O1 106.14(11)
O2 Si1 S1 115.77(9)
O3 Si1 S1 114.79(9)
O1 Si1 S1 103.54(8)
O2 Si1 Cd1 124.75(8)
O3 Si1 Cd1 129.82(8)
O1 Si1 Cd1 53.20(7)
S1 Si1 Cd1 50.74(3)
O6 Si2 O5 105.57(11)
O6 Si2 O4 113.49(12)
O5 Si2 O4 103.78(11)
O6 Si2 S2 115.13(9)
O5 Si2 S2 113.55(9)
O4 Si2 S2 104.93(8)
C1 O1 Si1 131.05(19)
C1 O1 Cd1 133.45(17)
Si1 O1 Cd1 95.24(9)
C5 O2 Si1 134.6(2)
C9 O3 Si1 131.5(2)
C13 O4 Si2 131.51(19)
C13 O4 Cd1 132.44(17)
Si2 O4 Cd1 92.19(9)
C17 O5 Si2 131.52(18)
C21 O6 Si2 133.6(2)
C25 N1 N2 105.3(3)
C25 N1 Cd1 131.5(2)
N2 N1 Cd1 122.98(19)
O1 C1 C2 106.0(3)
O1 C1 C4 106.7(3)
C2 C1 C4 111.6(3)
O1 C1 C3 110.8(3)
C2 C1 C3 109.8(3)
C4 C1 C3 111.7(3)
C1 C2 H2A 109.5
C1 C2 H2B 109.5
H2A C2 H2B 109.5
C1 C2 H2C 109.5
H2A C2 H2C 109.5
H2B C2 H2C 109.5
C1 C3 H3A 109.5
C1 C3 H3B 109.5
H3A C3 H3B 109.5
C1 C3 H3C 109.5
H3A C3 H3C 109.5
H3B C3 H3C 109.5
C1 C4 H4A 109.5
C1 C4 H4B 109.5
H4A C4 H4B 109.5
C1 C4 H4C 109.5
H4A C4 H4C 109.5
H4B C4 H4C 109.5
O2 C5 C8 108.3(3)
O2 C5 C7 104.9(3)
C8 C5 C7 110.1(3)
O2 C5 C6 110.9(3)
C8 C5 C6 111.5(3)
C7 C5 C6 110.9(3)
C5 C6 H6A 109.5
C5 C6 H6B 109.5
H6A C6 H6B 109.5
C5 C6 H6C 109.5
H6A C6 H6C 109.5
H6B C6 H6C 109.5
C5 C7 H7A 109.5
C5 C7 H7B 109.5
H7A C7 H7B 109.5
C5 C7 H7C 109.5
H7A C7 H7C 109.5
H7B C7 H7C 109.5
C5 C8 H8A 109.5
C5 C8 H8B 109.5
H8A C8 H8B 109.5
C5 C8 H8C 109.5
H8A C8 H8C 109.5
H8B C8 H8C 109.5
O3 C9 C12 106.2(5)
O3 C9 C10A 115.9(4)
C12 C9 C10A 137.9(5)
O3 C9 C10 112.2(3)
C12 C9 C10 116.4(6)
C10A C9 C10 46.8(4)
O3 C9 C11A 108.8(4)
C12 C9 C11A 48.3(5)
C10A C9 C11A 113.7(6)
C10 C9 C11A 138.9(5)
O3 C9 C11 102.5(3)
C12 C9 C11 110.8(6)
C10A C9 C11 61.5(5)
C10 C9 C11 107.9(5)
C11A C9 C11 63.1(5)
O3 C9 C12A 103.8(4)
C12 C9 C12A 60.0(5)
C10A C9 C12A 107.2(5)
C10 C9 C12A 62.8(5)
C11A C9 C12A 106.4(5)
C11 C9 C12A 153.7(4)
C9 C10 H10A 109.5
C9 C10 H10B 109.5
C9 C10 H10C 109.5
C9 C11 H11A 109.5
C9 C11 H11B 109.5
C9 C11 H11C 109.5
C9 C12 H12A 109.5
C9 C12 H12B 109.5
C9 C12 H12C 109.5
C9 C10A H10D 109.5
C9 C10A H10E 109.5
H10D C10A H10E 109.5
C9 C10A H10F 109.5
H10D C10A H10F 109.5
H10E C10A H10F 109.5
C9 C11A H11D 109.5
C9 C11A H11E 109.5
H11D C11A H11E 109.5
C9 C11A H11F 109.5
H11D C11A H11F 109.5
H11E C11A H11F 109.5
C9 C12A H12D 109.5
C9 C12A H12E 109.5
H12D C12A H12E 109.5
C9 C12A H12F 109.5
H12D C12A H12F 109.5
H12E C12A H12F 109.5
O4 C13 C14 110.0(3)
O4 C13 C16 105.4(3)
C14 C13 C16 110.6(3)
O4 C13 C15 110.6(3)
C14 C13 C15 109.4(3)
C16 C13 C15 110.8(3)
C13 C14 H14A 109.5
C13 C14 H14B 109.5
H14A C14 H14B 109.5
C13 C14 H14C 109.5
H14A C14 H14C 109.5
H14B C14 H14C 109.5
C13 C15 H15A 109.5
C13 C15 H15B 109.5
H15A C15 H15B 109.5
C13 C15 H15C 109.5
H15A C15 H15C 109.5
H15B C15 H15C 109.5
C13 C16 H16A 109.5
C13 C16 H16B 109.5
H16A C16 H16B 109.5
C13 C16 H16C 109.5
H16A C16 H16C 109.5
H16B C16 H16C 109.5
O5 C17 C18 105.1(2)
O5 C17 C19 109.1(3)
C18 C17 C19 110.9(3)
O5 C17 C20 109.9(3)
C18 C17 C20 110.6(3)
C19 C17 C20 111.2(3)
C17 C18 H18A 109.5
C17 C18 H18B 109.5
H18A C18 H18B 109.5
C17 C18 H18C 109.5
H18A C18 H18C 109.5
H18B C18 H18C 109.5
C17 C19 H19A 109.5
C17 C19 H19B 109.5
H19A C19 H19B 109.5
C17 C19 H19C 109.5
H19A C19 H19C 109.5
H19B C19 H19C 109.5
C17 C20 H20A 109.5
C17 C20 H20B 109.5
H20A C20 H20B 109.5
C17 C20 H20C 109.5
H20A C20 H20C 109.5
H20B C20 H20C 109.5
O6 C21 C23 108.3(3)
O6 C21 C22 105.4(3)
C23 C21 C22 111.2(3)
O6 C21 C24 110.0(3)
C23 C21 C24 112.3(4)
C22 C21 C24 109.4(4)
C21 C22 H22A 109.5
C21 C22 H22B 109.5
H22A C22 H22B 109.5
C21 C22 H22C 109.5
H22A C22 H22C 109.5
H22B C22 H22C 109.5
C21 C23 H23A 109.5
C21 C23 H23B 109.5
H23A C23 H23B 109.5
C21 C23 H23C 109.5
H23A C23 H23C 109.5
H23B C23 H23C 109.5
C21 C24 H24A 109.5
C21 C24 H24B 109.5
H24A C24 H24B 109.5
C21 C24 H24C 109.5
H24A C24 H24C 109.5
H24B C24 H24C 109.5
C27 N2 N1 111.8(3)
C27 N2 H2 129(3)
N1 N2 H2 118(3)
N1 C25 C26 110.5(3)
N1 C25 H25 124.7
C26 C25 H25 124.7
N2 C27 C26 107.0(3)
N2 C27 H27 126.5
C26 C27 H27 126.5
C27 C26 C25 105.4(3)
C27 C26 H26 127.3
C25 C26 H26 127.3

loop_
_geom_bond_atom_site_label_1
_geom_bond_atom_site_label_2
_geom_bond_distance
_geom_bond_publ_flag
Cd1 N1 2.298(3) yes
Cd1 O1 2.536(2) yes
Cd1 O4 2.649(2) yes
Cd1 S1 2.4438(8) yes
Cd1 S2 2.4503(8) yes
Cd1 Si1 3.1538(8) ?
Si1 S1 2.0917(11) yes
Si2 S2 2.0781(12) yes
Si1 O2 1.624(2) ?
Si1 O3 1.626(2) ?
Si1 O1 1.658(2) ?
Si2 O6 1.622(2) ?
Si2 O5 1.650(2) ?
Si2 O4 1.655(2) ?
O1 C1 1.463(4) ?
O2 C5 1.448(4) ?
O3 C9 1.439(4) ?
O4 C13 1.461(4) ?
O5 C17 1.455(4) ?
O6 C21 1.448(4) ?
N1 C25 1.335(4) ?
N1 N2 1.352(4) ?
C1 C2 1.516(5) ?
C1 C4 1.516(5) ?
C1 C3 1.528(5) ?
C2 H2A 0.98 ?
C2 H2B 0.98 ?
C2 H2C 0.98 ?
C3 H3A 0.98 ?
C3 H3B 0.98 ?
C3 H3C 0.98 ?
C4 H4A 0.98 ?
C4 H4B 0.98 ?
C4 H4C 0.98 ?
C5 C8 1.513(5) ?
C5 C7 1.528(5) ?
C5 C6 1.528(5) ?
C6 H6A 0.98 ?
C6 H6B 0.98 ?
C6 H6C 0.98 ?
C7 H7A 0.98 ?
C7 H7B 0.98 ?
C7 H7C 0.98 ?
C8 H8A 0.98 ?
C8 H8B 0.98 ?
C8 H8C 0.98 ?
C9 C12 1.456(8) ?
C9 C10A 1.486(9) ?
C9 C10 1.502(8) ?
C9 C11A 1.520(8) ?
C9 C11 1.591(7) ?
C9 C12A 1.601(7) ?
C10 H10A 0.98 ?
C10 H10B 0.98 ?
C10 H10C 0.98 ?
C11 H11A 0.98 ?
C11 H11B 0.98 ?
C11 H11C 0.98 ?
C12 H12A 0.98 ?
C12 H12B 0.98 ?
C12 H12C 0.98 ?
C10A H10D 0.98 ?
C10A H10E 0.98 ?
C10A H10F 0.98 ?
C11A H11D 0.98 ?
C11A H11E 0.98 ?
C11A H11F 0.98 ?
C12A H12D 0.98 ?
C12A H12E 0.98 ?
C12A H12F 0.98 ?
C13 C14 1.511(5) ?
C13 C16 1.517(5) ?
C13 C15 1.530(5) ?
C14 H14A 0.98 ?
C14 H14B 0.98 ?
C14 H14C 0.98 ?
C15 H15A 0.98 ?
C15 H15B 0.98 ?
C15 H15C 0.98 ?
C16 H16A 0.98 ?
C16 H16B 0.98 ?
C16 H16C 0.98 ?
C17 C18 1.516(5) ?
C17 C19 1.521(5) ?
C17 C20 1.522(5) ?
C18 H18A 0.98 ?
C18 H18B 0.98 ?
C18 H18C 0.98 ?
C19 H19A 0.98 ?
C19 H19B 0.98 ?
C19 H19C 0.98 ?
C20 H20A 0.98 ?
C20 H20B 0.98 ?
C20 H20C 0.98 ?
C21 C23 1.502(6) ?
C21 C22 1.528(5) ?
C21 C24 1.533(5) ?
C22 H22A 0.98 ?
C22 H22B 0.98 ?
C22 H22C 0.98 ?
C23 H23A 0.98 ?
C23 H23B 0.98 ?
C23 H23C 0.98 ?
C24 H24A 0.98 ?
C24 H24B 0.98 ?
C24 H24C 0.98 ?
N2 C27 1.338(4) ?
N2 H2 0.83(4) ?
C25 C26 1.393(5) ?
C25 H25 0.95 ?
C27 C26 1.375(5) ?
C27 H27 0.95 ?
C26 H26 0.95 ?

loop_
_geom_hbond_atom_site_label_D
_geom_hbond_atom_site_label_H
_geom_hbond_atom_site_label_A
_geom_hbond_distance_DH
_geom_hbond_distance_HA
_geom_hbond_distance_DA
_geom_hbond_angle_DHA
N2 H2 O5 0.83(4) 2.14(4) 2.959(3) 167(4)

loop_
_geom_torsion_atom_site_label_1
_geom_torsion_atom_site_label_2
_geom_torsion_atom_site_label_3
_geom_torsion_atom_site_label_4
_geom_torsion
N1 Cd1 S1 Si1 -93.48(8)
S2 Cd1 S1 Si1 93.33(5)
O1 Cd1 S1 Si1 -4.67(6)
O4 Cd1 S1 Si1 175.29(5)
N1 Cd1 S2 Si2 -69.02(8)
S1 Cd1 S2 Si2 104.39(5)
O1 Cd1 S2 Si2 -169.69(6)
O4 Cd1 S2 Si2 10.03(5)
Si1 Cd1 S2 Si2 162.46(3)
Cd1 S1 Si1 O2 -115.01(9)
Cd1 S1 Si1 O3 122.25(9)
Cd1 S1 Si1 O1 7.03(8)
N1 Cd1 Si1 O2 -161.55(12)
S1 Cd1 Si1 O2 96.68(11)
S2 Cd1 Si1 O2 -34.02(11)
O1 Cd1 Si1 O2 -91.86(14)
O4 Cd1 Si1 O2 87.97(14)
N1 Cd1 Si1 O3 10.42(13)
S1 Cd1 Si1 O3 -91.35(12)
S2 Cd1 Si1 O3 137.95(11)
O1 Cd1 Si1 O3 80.11(14)
O4 Cd1 Si1 O3 -100.06(14)
N1 Cd1 Si1 O1 -69.69(11)
S1 Cd1 Si1 O1 -171.46(10)
S2 Cd1 Si1 O1 57.84(10)
O4 Cd1 Si1 O1 179.83(12)
N1 Cd1 Si1 S1 101.77(8)
S2 Cd1 Si1 S1 -130.70(4)
O1 Cd1 Si1 S1 171.46(10)
O4 Cd1 Si1 S1 -8.71(10)
Cd1 S2 Si2 O6 -141.34(10)
Cd1 S2 Si2 O5 96.80(9)
Cd1 S2 Si2 O4 -15.84(9)
O2 Si1 O1 C1 -67.1(3)
O3 Si1 O1 C1 46.7(3)
S1 Si1 O1 C1 167.9(2)
Cd1 Si1 O1 C1 174.7(3)
O2 Si1 O1 Cd1 118.20(10)
O3 Si1 O1 Cd1 -128.03(10)
S1 Si1 O1 Cd1 -6.79(8)
N1 Cd1 O1 C1 -58.2(3)
S1 Cd1 O1 C1 -168.6(3)
S2 Cd1 O1 C1 49.6(2)
Si1 Cd1 O1 C1 -174.5(3)
N1 Cd1 O1 Si1 116.29(10)
S1 Cd1 O1 Si1 5.91(7)
S2 Cd1 O1 Si1 -135.92(7)
O3 Si1 O2 C5 167.4(3)
O1 Si1 O2 C5 -78.2(3)
S1 Si1 O2 C5 39.7(3)
Cd1 Si1 O2 C5 -19.0(3)
O2 Si1 O3 C9 -55.0(3)
O1 Si1 O3 C9 -172.9(3)
S1 Si1 O3 C9 73.4(3)
Cd1 Si1 O3 C9 131.9(2)
O6 Si2 O4 C13 -59.5(3)
O5 Si2 O4 C13 54.6(3)
S2 Si2 O4 C13 174.0(2)
O6 Si2 O4 Cd1 141.15(10)
O5 Si2 O4 Cd1 -104.78(9)
S2 Si2 O4 Cd1 14.63(8)
N1 Cd1 O4 C13 -63.7(2)
S1 Cd1 O4 C13 46.6(2)
S2 Cd1 O4 C13 -171.7(2)
Si1 Cd1 O4 C13 52.7(3)
N1 Cd1 O4 Si2 95.28(10)
S1 Cd1 O4 Si2 -154.37(7)
S2 Cd1 O4 Si2 -12.64(7)
Si1 Cd1 O4 Si2 -148.32(6)
O6 Si2 O5 C17 -42.6(3)
O4 Si2 O5 C17 -162.3(2)
S2 Si2 O5 C17 84.4(3)
O5 Si2 O6 C21 166.1(3)
O4 Si2 O6 C21 -80.9(3)
S2 Si2 O6 C21 40.1(3)
S1 Cd1 N1 C25 19.6(3)
S2 Cd1 N1 C25 -164.6(3)
O1 Cd1 N1 C25 -53.9(3)
O4 Cd1 N1 C25 126.6(3)
Si1 Cd1 N1 C25 -24.4(3)
S1 Cd1 N1 N2 -155.0(2)
S2 Cd1 N1 N2 20.8(2)
O1 Cd1 N1 N2 131.5(2)
O4 Cd1 N1 N2 -48.0(2)
Si1 Cd1 N1 N2 161.0(2)
Si1 O1 C1 C2 140.9(2)
Cd1 O1 C1 C2 -46.4(4)
Si1 O1 C1 C4 -100.0(3)
Cd1 O1 C1 C4 72.8(3)
Si1 O1 C1 C3 21.8(4)
Cd1 O1 C1 C3 -165.5(2)
Si1 O2 C5 C8 -82.0(3)
Si1 O2 C5 C7 160.5(3)
Si1 O2 C5 C6 40.7(4)
Si1 O3 C9 C12 -160.2(5)
Si1 O3 C9 C10A 19.4(6)
Si1 O3 C9 C10 -32.0(5)
Si1 O3 C9 C11A 149.0(4)
Si1 O3 C9 C11 83.5(4)
Si1 O3 C9 C12A -97.9(4)
Si2 O4 C13 C14 -82.8(3)
Cd1 O4 C13 C14 68.6(3)
Si2 O4 C13 C16 158.0(2)
Cd1 O4 C13 C16 -50.6(3)
Si2 O4 C13 C15 38.2(4)
Cd1 O4 C13 C15 -170.4(2)
Si2 O5 C17 C18 -165.4(2)
Si2 O5 C17 C19 75.7(3)
Si2 O5 C17 C20 -46.4(4)
Si2 O6 C21 C23 -84.2(4)
Si2 O6 C21 C22 156.7(3)
Si2 O6 C21 C24 38.8(5)
C25 N1 N2 C27 -1.2(4)
Cd1 N1 N2 C27 174.6(2)
N2 N1 C25 C26 1.1(4)
Cd1 N1 C25 C26 -174.2(2)
N1 N2 C27 C26 0.8(4)
N2 C27 C26 C25 -0.1(4)
N1 C25 C26 C27 -0.7(4)
